data_4126984
loop_
_publ_author_name
'Rao, Bin'
'Chong, Che Chang'
'Kinjo, Rei'

_publ_section_title
;
 Metal-Free Regio- and Chemoselective Hydroboration of Pyridines Catalyzed
 by 1,3,2-Diazaphosphenium Triflate
;
_journal_name_full 'Journal of the American Chemical Society'
_journal_paper_doi 10.1021/jacs.7b09754
_journal_year 2018
_chemical_formula_sum 'C11 H16 B Cl2 N O2'
_chemical_formula_weight 275.96
_space_group_crystal_system triclinic
_space_group_IT_number 2
_space_group_name_Hall '-P 1'
_space_group_name_H-M_alt 'P -1'
_symmetry_space_group_name_Hall '-P 1'
_symmetry_space_group_name_H-M 'P -1'
_atom_sites_solution_hydrogens geom
_cell_angle_alpha 103.7009(19)
_cell_angle_beta 104.597(2)
_cell_angle_gamma 94.841(2)
_cell_formula_units_Z 4
_cell_length_a 9.6684(4)
_cell_length_b 10.1429(4)
_cell_length_c 14.6746(7)
_cell_measurement_reflns_used 9896
_cell_measurement_temperature 100.(2)
_cell_measurement_theta_max 28.7135
_cell_measurement_theta_min 2.9775
_cell_volume 1337.02(10)
_computing_cell_refinement 'SAINT V8.37A (Bruker AXS Inc., 2015)'
_computing_data_collection 'APEX3 (Bruker AXS Inc., 2016)'
_computing_data_reduction 'SAINT V8.37A (Bruker AXS Inc., 2015)'
_computing_molecular_graphics 'XP (Bruker AXS Inc., 2016)'
_computing_publication_material 'APEX3 (Bruker AXS Inc., 2016)'
_computing_structure_refinement 'SHELXL-2014/7 (Sheldrick, 2014)'
_computing_structure_solution 'XT, VERSION 2014/5'
_diffrn_ambient_temperature 100.(2)
_diffrn_detector_area_resol_mean 7.4074
_diffrn_measured_fraction_theta_full 0.994
_diffrn_measured_fraction_theta_max 0.994
_diffrn_measurement_device_type 'Photon II CPADs detector'
_diffrn_measurement_method 'phi and omega scans'
_diffrn_radiation_monochromator 'Multilayer Mirror'
_diffrn_radiation_type MoK\a
_diffrn_radiation_wavelength 0.71073
_diffrn_reflns_av_R_equivalents 0.1209
_diffrn_reflns_av_unetI/netI 0.0779
_diffrn_reflns_limit_h_max 12
_diffrn_reflns_limit_h_min -13
_diffrn_reflns_limit_k_max 13
_diffrn_reflns_limit_k_min -13
_diffrn_reflns_limit_l_max 19
_diffrn_reflns_limit_l_min 0
_diffrn_reflns_number 6885
_diffrn_reflns_theta_full 28.75
_diffrn_reflns_theta_max 28.75
_diffrn_reflns_theta_min 2.20
_diffrn_source 'Incoatec microfocus source'
_diffrn_source_type 'Bruker D8 Quest'
_exptl_absorpt_coefficient_mu 0.474
_exptl_absorpt_correction_T_max 0.91
_exptl_absorpt_correction_T_min 0.66
_exptl_absorpt_correction_type multi-scan
_exptl_absorpt_process_details 'TWINABS - Bruker AXS scaling for twinned crystals - Version 2012/1'
_exptl_crystal_colour colourless
_exptl_crystal_density_diffrn 1.371
_exptl_crystal_density_method 'not measured'
_exptl_crystal_description block
_exptl_crystal_F_000 576
_exptl_crystal_size_max 0.340
_exptl_crystal_size_mid 0.220
_exptl_crystal_size_min 0.200
_refine_diff_density_max 0.736
_refine_diff_density_min -0.575
_refine_ls_extinction_method none
_refine_ls_goodness_of_fit_ref 1.276
_refine_ls_hydrogen_treatment constr
_refine_ls_matrix_type full
_refine_ls_number_parameters 316
_refine_ls_number_reflns 6885
_refine_ls_number_restraints 0
_refine_ls_restrained_S_all 1.276
_refine_ls_R_factor_all 0.1249
_refine_ls_R_factor_gt 0.0950
_refine_ls_shift/su_max 0.000
_refine_ls_shift/su_mean 0.000
_refine_ls_structure_factor_coef Fsqd
_refine_ls_weighting_details 'w=1/[\s^2^(Fo^2^)+(0.0228P)^2^+5.4416P] where P=(Fo^2^+2Fc^2^)/3'
_refine_ls_weighting_scheme calc
_refine_ls_wR_factor_gt 0.1882
_refine_ls_wR_factor_ref 0.2017
_reflns_number_gt 5467
_reflns_number_total 6885
_reflns_threshold_expression 'I > 2\s(I)'
_cod_data_source_file ja7b09754_si_003.cif
_cod_data_source_block rei678m_0m_5
_cod_depositor_comments
;
The following automatic conversions were performed:

'_exptl_absorpt_correction_type' value 'Multi-Scan' changed to
'multi-scan' according to
/home/data/users/saulius/crontab/automatic-downloads/rss-feeds/ACS/lib/dictionaries/cif_core.dic
dictionary named 'cif_core.dic' version 2.4.2 from 2011-04-26.

Automatic conversion script
Id: cif_fix_values 4973 2017-02-22 13:04:09Z antanas 
;
_cod_database_code 4126984

loop_
_space_group_symop_operation_xyz
'x, y, z'
'-x, -y, -z'

loop_
_atom_site_type_symbol
_atom_site_label
_atom_site_fract_x
_atom_site_fract_y
_atom_site_fract_z
_atom_site_U_iso_or_equiv
_atom_site_adp_type
_atom_site_calc_flag
_atom_site_refinement_flags_adp
_atom_site_refinement_flags_posn
_atom_site_occupancy
B B1 0.3282(6) 0.6966(6) 0.1251(5) 0.0139(11) Uani d . . 1
B B2 0.6748(6) 0.3220(6) 0.3716(5) 0.0150(12) Uani d . . 1
C C1 0.3896(6) 0.4650(5) 0.0716(4) 0.0148(10) Uani d . . 1
H H1 0.2943 0.4356 0.0292 0.018 Uiso calc U R 1
C C2 0.4829(6) 0.3752(5) 0.0755(4) 0.0148(10) Uani d . . 1
C C3 0.6382(6) 0.4086(6) 0.1346(4) 0.0181(10) Uani d . . 1
H H3A 0.6586 0.3475 0.1784 0.022 Uiso calc U R 1
H H3B 0.7016 0.3946 0.0908 0.022 Uiso calc U R 1
C C4 0.6669(6) 0.5544(5) 0.1935(4) 0.0148(10) Uani d . . 1
C C5 0.5712(6) 0.6420(6) 0.1901(4) 0.0158(10) Uani d . . 1
H H5 0.5998 0.7337 0.2302 0.019 Uiso calc U R 1
C C6 0.1648(6) 0.8644(6) 0.2556(4) 0.0199(11) Uani d . . 1
H H6A 0.1416 0.766 0.2489 0.03 Uiso calc U R 1
H H6B 0.077 0.9068 0.2531 0.03 Uiso calc U R 1
H H6C 0.2371 0.9075 0.3184 0.03 Uiso calc U R 1
C C7 0.2255(6) 0.8846(6) 0.1720(4) 0.0164(11) Uani d . . 1
C C8 0.2583(6) 1.0363(5) 0.1795(4) 0.0201(11) Uani d . . 1
H H8A 0.3181 1.0846 0.2456 0.03 Uiso calc U R 1
H H8B 0.1675 1.074 0.1656 0.03 Uiso calc U R 1
H H8C 0.3105 1.0484 0.1321 0.03 Uiso calc U R 1
C C9 0.1323(6) 0.7939(6) 0.0697(4) 0.0166(11) Uani d . . 1
C C10 -0.0285(6) 0.7613(6) 0.0589(4) 0.0240(12) Uani d . . 1
H H10A -0.0779 0.7056 -0.0077 0.036 Uiso calc U R 1
H H10B -0.0688 0.847 0.0718 0.036 Uiso calc U R 1
H H10C -0.0424 0.7102 0.1057 0.036 Uiso calc U R 1
C C11 0.1548(6) 0.8480(6) -0.0148(4) 0.0229(12) Uani d . . 1
H H11A 0.2586 0.8686 -0.0072 0.034 Uiso calc U R 1
H H11B 0.1113 0.9319 -0.0148 0.034 Uiso calc U R 1
H H11C 0.109 0.7784 -0.0767 0.034 Uiso calc U R 1
C C12 0.4452(6) 0.4073(6) 0.3149(4) 0.0163(11) Uani d . . 1
H H12 0.4081 0.3207 0.2687 0.02 Uiso calc U R 1
C C13 0.3611(6) 0.5048(6) 0.3179(4) 0.0157(10) Uani d . . 1
C C14 0.4051(6) 0.6456(6) 0.3860(4) 0.0179(10) Uani d . . 1
H H14A 0.4037 0.7149 0.3484 0.022 Uiso calc U R 1
H H14B 0.3369 0.664 0.4261 0.022 Uiso calc U R 1
C C15 0.5539(6) 0.6541(6) 0.4502(4) 0.0174(11) Uani d . . 1
C C16 0.6354(6) 0.5555(6) 0.4457(4) 0.0168(11) Uani d . . 1
H H16 0.7294 0.5717 0.49 0.02 Uiso calc U R 1
C C17 0.9674(6) 0.2783(6) 0.3391(5) 0.0234(12) Uani d . . 1
H H17A 0.9044 0.2999 0.2827 0.035 Uiso calc U R 1
H H17B 1.0257 0.2098 0.3166 0.035 Uiso calc U R 1
H H17C 1.0314 0.3619 0.382 0.035 Uiso calc U R 1
C C18 0.9693(6) 0.1747(6) 0.4772(4) 0.0244(12) Uani d . . 1
H H18A 1.0476 0.2494 0.5172 0.037 Uiso calc U R 1
H H18B 1.0104 0.0946 0.4498 0.037 Uiso calc U R 1
H H18C 0.9105 0.15 0.5179 0.037 Uiso calc U R 1
C C19 0.8755(6) 0.2211(6) 0.3952(4) 0.0170(11) Uani d . . 1
C C20 0.7412(6) 0.1134(6) 0.3278(4) 0.0163(11) Uani d . . 1
C C21 0.6788(6) 0.0235(6) 0.3815(4) 0.0197(11) Uani d . . 1
H H21A 0.6673 0.0813 0.4421 0.03 Uiso calc U R 1
H H21B 0.7444 -0.0416 0.3971 0.03 Uiso calc U R 1
H H21C 0.5843 -0.0271 0.3401 0.03 Uiso calc U R 1
C C22 0.7620(6) 0.0254(6) 0.2342(4) 0.0216(11) Uani d . . 1
H H22A 0.6703 -0.0328 0.1947 0.032 Uiso calc U R 1
H H22B 0.8355 -0.0327 0.2505 0.032 Uiso calc U R 1
H H22C 0.7936 0.0848 0.1971 0.032 Uiso calc U R 1
Cl Cl1 0.62361(16) 0.81078(14) 0.53854(10) 0.0220(3) Uani d . . 1
Cl Cl2 0.18716(14) 0.47057(14) 0.23919(10) 0.0211(3) Uani d . . 1
Cl Cl3 0.84125(14) 0.61164(15) 0.27047(10) 0.0231(3) Uani d . . 1
Cl Cl4 0.42678(15) 0.20614(13) 0.00559(10) 0.0206(3) Uani d . . 1
N N1 0.4287(5) 0.6013(4) 0.1285(3) 0.0141(9) Uani d . . 1
N N2 0.5850(5) 0.4268(4) 0.3764(3) 0.0137(9) Uani d . . 1
O O1 0.8060(4) 0.3346(4) 0.4379(3) 0.0174(8) Uani d . . 1
O O2 0.6343(4) 0.2009(4) 0.2997(3) 0.0167(8) Uani d . . 1
O O3 0.3613(4) 0.8278(4) 0.1845(3) 0.0172(8) Uani d . . 1
O O4 0.1917(4) 0.6643(4) 0.0617(3) 0.0169(8) Uani d . . 1

loop_
_atom_site_aniso_label
_atom_site_aniso_U_11
_atom_site_aniso_U_22
_atom_site_aniso_U_33
_atom_site_aniso_U_12
_atom_site_aniso_U_13
_atom_site_aniso_U_23
B1 0.016(3) 0.012(3) 0.014(3) 0.001(2) 0.004(2) 0.004(2)
B2 0.016(3) 0.018(3) 0.012(3) 0.002(2) 0.004(2) 0.007(2)
C1 0.021(3) 0.018(3) 0.006(2) 0.002(2) 0.006(2) 0.003(2)
C2 0.023(3) 0.013(2) 0.010(2) 0.001(2) 0.009(2) 0.0042(19)
C3 0.022(3) 0.020(3) 0.016(2) 0.011(2) 0.006(2) 0.008(2)
C4 0.016(2) 0.017(2) 0.011(3) 0.000(2) 0.004(2) 0.004(2)
C5 0.014(2) 0.017(3) 0.014(3) -0.001(2) 0.001(2) 0.003(2)
C6 0.023(3) 0.022(3) 0.016(3) 0.009(2) 0.010(2) 0.003(2)
C7 0.018(3) 0.019(3) 0.017(3) 0.009(2) 0.009(2) 0.008(2)
C8 0.026(3) 0.016(3) 0.019(3) 0.004(2) 0.009(2) 0.005(2)
C9 0.017(2) 0.019(3) 0.019(3) 0.007(2) 0.007(2) 0.011(2)
C10 0.017(3) 0.029(3) 0.026(3) 0.004(2) 0.005(2) 0.008(2)
C11 0.026(3) 0.026(3) 0.018(3) 0.006(2) 0.003(2) 0.010(2)
C12 0.020(3) 0.018(3) 0.013(3) 0.004(2) 0.004(2) 0.009(2)
C13 0.019(3) 0.021(3) 0.012(2) 0.006(2) 0.008(2) 0.008(2)
C14 0.022(3) 0.022(3) 0.014(2) 0.007(2) 0.008(2) 0.009(2)
C15 0.024(3) 0.016(3) 0.015(3) 0.002(2) 0.009(2) 0.007(2)
C16 0.018(3) 0.020(3) 0.012(3) 0.003(2) 0.003(2) 0.006(2)
C17 0.020(3) 0.028(3) 0.028(3) 0.008(2) 0.008(2) 0.017(3)
C18 0.021(3) 0.032(3) 0.021(3) 0.008(2) 0.003(2) 0.011(2)
C19 0.019(3) 0.020(3) 0.015(3) 0.007(2) 0.008(2) 0.005(2)
C20 0.018(3) 0.017(3) 0.016(3) 0.006(2) 0.008(2) 0.005(2)
C21 0.023(3) 0.019(3) 0.021(3) 0.005(2) 0.009(2) 0.010(2)
C22 0.031(3) 0.021(3) 0.015(3) 0.009(2) 0.010(2) 0.004(2)
Cl1 0.0313(7) 0.0164(6) 0.0175(6) 0.0033(5) 0.0089(5) 0.0009(5)
Cl2 0.0159(6) 0.0264(7) 0.0229(7) 0.0054(5) 0.0036(5) 0.0116(6)
Cl3 0.0158(6) 0.0279(7) 0.0225(7) 0.0039(5) 0.0005(5) 0.0059(6)
Cl4 0.0279(7) 0.0151(6) 0.0185(6) 0.0034(5) 0.0088(5) 0.0017(5)
N1 0.018(2) 0.016(2) 0.009(2) 0.0027(17) 0.0028(17) 0.0036(17)
N2 0.018(2) 0.015(2) 0.009(2) 0.0052(17) 0.0036(17) 0.0022(17)
O1 0.0213(19) 0.0194(19) 0.0130(19) 0.0057(16) 0.0062(16) 0.0046(15)
O2 0.0205(19) 0.0157(18) 0.0145(19) 0.0065(15) 0.0035(15) 0.0053(15)
O3 0.0157(18) 0.0183(19) 0.017(2) 0.0053(15) 0.0047(15) 0.0031(16)
O4 0.0190(19) 0.0165(18) 0.0147(19) 0.0058(15) 0.0026(15) 0.0043(15)

loop_
_atom_type_symbol
_atom_type_description
_atom_type_scat_dispersion_real
_atom_type_scat_dispersion_imag
_atom_type_scat_source
C C 0.0033 0.0016 'International Tables Vol C Tables 4.2.6.8 and 6.1.1.4'
H H 0.0000 0.0000 'International Tables Vol C Tables 4.2.6.8 and 6.1.1.4'
B B 0.0013 0.0007 'International Tables Vol C Tables 4.2.6.8 and 6.1.1.4'
Cl Cl 0.1484 0.1585 'International Tables Vol C Tables 4.2.6.8 and 6.1.1.4'
N N 0.0061 0.0033 'International Tables Vol C Tables 4.2.6.8 and 6.1.1.4'
O O 0.0106 0.0060 'International Tables Vol C Tables 4.2.6.8 and 6.1.1.4'

loop_
_geom_angle_atom_site_label_1
_geom_angle_atom_site_label_2
_geom_angle_atom_site_label_3
_geom_angle
O3 B1 O4 114.8(5)
O3 B1 N1 122.5(5)
O4 B1 N1 122.7(5)
O1 B2 O2 115.2(5)
O1 B2 N2 122.8(5)
O2 B2 N2 122.0(5)
C2 C1 N1 121.6(5)
C2 C1 H1 119.2
N1 C1 H1 119.2
C1 C2 C3 125.1(5)
C1 C2 Cl4 119.6(5)
C3 C2 Cl4 115.3(4)
C4 C3 C2 108.6(4)
C4 C3 H3A 110.0
C2 C3 H3A 110.0
C4 C3 H3B 110.0
C2 C3 H3B 110.0
H3A C3 H3B 108.3
C5 C4 C3 125.3(5)
C5 C4 Cl3 119.0(4)
C3 C4 Cl3 115.6(4)
C4 C5 N1 121.4(5)
C4 C5 H5 119.3
N1 C5 H5 119.3
C7 C6 H6A 109.5
C7 C6 H6B 109.5
H6A C6 H6B 109.5
C7 C6 H6C 109.5
H6A C6 H6C 109.5
H6B C6 H6C 109.5
O3 C7 C8 108.6(4)
O3 C7 C6 106.4(4)
C8 C7 C6 110.3(4)
O3 C7 C9 102.6(4)
C8 C7 C9 115.3(4)
C6 C7 C9 113.0(4)
C7 C8 H8A 109.5
C7 C8 H8B 109.5
H8A C8 H8B 109.5
C7 C8 H8C 109.5
H8A C8 H8C 109.5
H8B C8 H8C 109.5
O4 C9 C10 107.6(4)
O4 C9 C11 106.5(4)
C10 C9 C11 110.1(5)
O4 C9 C7 102.9(4)
C10 C9 C7 115.5(4)
C11 C9 C7 113.4(4)
C9 C10 H10A 109.5
C9 C10 H10B 109.5
H10A C10 H10B 109.5
C9 C10 H10C 109.5
H10A C10 H10C 109.5
H10B C10 H10C 109.5
C9 C11 H11A 109.5
C9 C11 H11B 109.5
H11A C11 H11B 109.5
C9 C11 H11C 109.5
H11A C11 H11C 109.5
H11B C11 H11C 109.5
C13 C12 N2 122.9(5)
C13 C12 H12 118.5
N2 C12 H12 118.5
C12 C13 C14 124.4(5)
C12 C13 Cl2 119.7(5)
C14 C13 Cl2 115.9(4)
C15 C14 C13 108.3(4)
C15 C14 H14A 110.0
C13 C14 H14A 110.0
C15 C14 H14B 110.0
C13 C14 H14B 110.0
H14A C14 H14B 108.4
C16 C15 C14 126.1(5)
C16 C15 Cl1 118.5(5)
C14 C15 Cl1 115.4(4)
C15 C16 N2 121.2(5)
C15 C16 H16 119.4
N2 C16 H16 119.4
C19 C17 H17A 109.5
C19 C17 H17B 109.5
H17A C17 H17B 109.5
C19 C17 H17C 109.5
H17A C17 H17C 109.5
H17B C17 H17C 109.5
C19 C18 H18A 109.5
C19 C18 H18B 109.5
H18A C18 H18B 109.5
C19 C18 H18C 109.5
H18A C18 H18C 109.5
H18B C18 H18C 109.5
O1 C19 C18 108.6(4)
O1 C19 C17 106.6(4)
C18 C19 C17 110.5(5)
O1 C19 C20 101.7(4)
C18 C19 C20 115.0(5)
C17 C19 C20 113.6(5)
O2 C20 C21 107.2(4)
O2 C20 C22 107.4(4)
C21 C20 C22 110.2(5)
O2 C20 C19 102.4(4)
C21 C20 C19 113.3(4)
C22 C20 C19 115.6(4)
C20 C21 H21A 109.5
C20 C21 H21B 109.5
H21A C21 H21B 109.5
C20 C21 H21C 109.5
H21A C21 H21C 109.5
H21B C21 H21C 109.5
C20 C22 H22A 109.5
C20 C22 H22B 109.5
H22A C22 H22B 109.5
C20 C22 H22C 109.5
H22A C22 H22C 109.5
H22B C22 H22C 109.5
C1 N1 C5 117.8(4)
C1 N1 B1 121.5(5)
C5 N1 B1 120.7(5)
C12 N2 C16 117.0(4)
C12 N2 B2 122.4(5)
C16 N2 B2 120.6(5)
B2 O1 C19 105.3(4)
B2 O2 C20 105.8(4)
B1 O3 C7 106.2(4)
B1 O4 C9 105.9(4)

loop_
_geom_bond_atom_site_label_1
_geom_bond_atom_site_label_2
_geom_bond_distance
B1 O3 1.368(7)
B1 O4 1.371(7)
B1 N1 1.428(7)
B2 O1 1.366(7)
B2 O2 1.368(7)
B2 N2 1.428(7)
C1 C2 1.336(8)
C1 N1 1.398(7)
C1 H1 0.95
C2 C3 1.497(8)
C2 Cl4 1.737(5)
C3 C4 1.488(7)
C3 H3A 0.99
C3 H3B 0.99
C4 C5 1.336(7)
C4 Cl3 1.738(5)
C5 N1 1.409(7)
C5 H5 0.95
C6 C7 1.535(7)
C6 H6A 0.98
C6 H6B 0.98
C6 H6C 0.98
C7 O3 1.466(6)
C7 C8 1.516(7)
C7 C9 1.560(8)
C8 H8A 0.98
C8 H8B 0.98
C8 H8C 0.98
C9 O4 1.470(6)
C9 C10 1.522(7)
C9 C11 1.525(7)
C10 H10A 0.98
C10 H10B 0.98
C10 H10C 0.98
C11 H11A 0.98
C11 H11B 0.98
C11 H11C 0.98
C12 C13 1.332(7)
C12 N2 1.392(7)
C12 H12 0.95
C13 C14 1.492(8)
C13 Cl2 1.736(6)
C14 C15 1.491(8)
C14 H14A 0.99
C14 H14B 0.99
C15 C16 1.324(8)
C15 Cl1 1.751(6)
C16 N2 1.411(7)
C16 H16 0.95
C17 C19 1.519(8)
C17 H17A 0.98
C17 H17B 0.98
C17 H17C 0.98
C18 C19 1.511(8)
C18 H18A 0.98
C18 H18B 0.98
C18 H18C 0.98
C19 O1 1.474(6)
C19 C20 1.568(8)
C20 O2 1.462(6)
C20 C21 1.519(7)
C20 C22 1.520(7)
C21 H21A 0.98
C21 H21B 0.98
C21 H21C 0.98
C22 H22A 0.98
C22 H22B 0.98
C22 H22C 0.98
